data_2007817
loop_
_publ_author_name
'Gallucci, Judith C.'
'Kozmina, Natasha'
'Paquette, Leo A.'

_publ_section_title
;
 A [{TiCl~2~(isodiCp)}~2~(\m-O)] Dimer and a Twinned Cyclic
 [TiCl(isodiCp)(\m-O)]~4~ Tetramer
;
_journal_issue 11
_journal_name_full 'Acta Crystallographica Section C'
_journal_page_first 1609
_journal_page_last 1612
_journal_paper_doi 10.1107/S0108270198006945
_journal_volume 54
_journal_year 1998
_chemical_formula_iupac '[Ti4 Cl4 O4 (C10 H11)4]'
_chemical_formula_moiety 'C40 H44 Cl4 O4 Ti4'
_chemical_formula_sum 'C40 H44 Cl4 O4 Ti4'
_chemical_formula_weight 922.16
_chemical_melting_point_gt 523
_chemical_name_common cyclo-tetrakis[\m--oxo(endo--isodicylopentadienyl)chlorotitanium(IV)]
_chemical_name_systematic ?
_space_group_IT_number 86
_symmetry_cell_setting tetragonal
_symmetry_space_group_name_Hall '-P 4bc'
_symmetry_space_group_name_H-M 'P 42/n :2'
_cell_angle_alpha 90.00
_cell_angle_beta 90.00
_cell_angle_gamma 90.00
_cell_formula_units_Z 2
_cell_length_a 16.3310(10)
_cell_length_b 16.3310(10)
_cell_length_c 7.4980(10)
_cell_measurement_reflns_used 25
_cell_measurement_temperature 296(2)
_cell_measurement_theta_max 15
_cell_measurement_theta_min 12
_cell_volume 1999.7(3)
_computing_cell_refinement 'MSC/AFC Diffractometer Control Software'
_computing_data_collection
;
MSC/AFC Diffractometer Control Software
(Molecular Struture Corporation, 1988)
;
_computing_data_reduction 'TEXSAN (Molecular Struture Corporation, 1989)'
_computing_molecular_graphics 'ORTEPII (Johnson, 1976)'
_computing_structure_refinement 'SHELXL93 (Sheldrick, 1993)'
_computing_structure_solution 'SHELXS86 (Sheldrick, 1990)'
_diffrn_ambient_temperature 296(2)
_diffrn_measurement_device 'Rigaku AFC-5S'
_diffrn_measurement_method \w-2\q
_diffrn_radiation_monochromator graphite
_diffrn_radiation_source 'sealed tube'
_diffrn_radiation_type MoK\a
_diffrn_radiation_wavelength 0.7093
_diffrn_reflns_av_R_equivalents 0.022
_diffrn_reflns_limit_h_max 21
_diffrn_reflns_limit_h_min -21
_diffrn_reflns_limit_k_max 21
_diffrn_reflns_limit_k_min 0
_diffrn_reflns_limit_l_max 9
_diffrn_reflns_limit_l_min 0
_diffrn_reflns_number 5155
_diffrn_reflns_theta_max 27.5
_diffrn_reflns_theta_min 2.49
_diffrn_standards_decay_% 5.5
_diffrn_standards_interval_count 150
_diffrn_standards_number 6
_exptl_absorpt_coefficient_mu 1.077
_exptl_absorpt_correction_T_max 0.815
_exptl_absorpt_correction_T_min 0.751
_exptl_absorpt_correction_type '\y scan'
_exptl_absorpt_process_details '(North et al., 1968)'
_exptl_crystal_colour orange-yellow
_exptl_crystal_density_diffrn 1.53
_exptl_crystal_density_method 'not measured'
_exptl_crystal_description 'rectangular rod'
_exptl_crystal_F_000 944
_exptl_crystal_size_max 0.35
_exptl_crystal_size_mid 0.31
_exptl_crystal_size_min 0.19
_refine_diff_density_max 0.21
_refine_diff_density_min -0.19
_refine_ls_extinction_method none
_refine_ls_goodness_of_fit_all 1.176
_refine_ls_goodness_of_fit_obs 1.167
_refine_ls_hydrogen_treatment noref
_refine_ls_matrix_type full
_refine_ls_number_parameters 119
_refine_ls_number_reflns 2312
_refine_ls_number_restraints 0
_refine_ls_restrained_S_all 1.198
_refine_ls_restrained_S_obs 1.167
_refine_ls_R_factor_all 0.045
_refine_ls_R_factor_obs 0.026
_refine_ls_shift/esd_max -0.213
_refine_ls_shift/esd_mean 0.011
_refine_ls_structure_factor_coef Fsqd
_refine_ls_weighting_details 'w = 1/[\s^2^(Fo^2^)+(0.0322P)^2^] where P = (Fo^2^+2Fc^2^)/3'
_refine_ls_weighting_scheme calc
_refine_ls_wR_factor_all 0.073
_refine_ls_wR_factor_obs 0.064
_reflns_number_observed 1907
_reflns_number_total 2315
_reflns_observed_criterion I>2\s(I)
_cod_data_source_file fr1123.cif
_cod_data_source_block 4
_cod_depositor_comments
;
The following automatic conversions were performed:

'_chemical_melting_point' tag was changed to
'_chemical_melting_point_gt' since the value was specified 'more
than' ('>') a certain temperature. The value '>523' was changed to
'523' - it should be numeric and without a unit designator.

Automatic conversion script
Id: cif_fix_values 1646 2011-03-28 12:23:43Z adriana 

The following automatic conversions were performed:

'_chemical_melting_point' tag was changed to
'_chemical_melting_point_gt' since the value was specified 'more
than' ('>') a certain temperature. The value '>523' was changed to
'523' - it should be numeric and without a unit designator.

Automatic conversion script
Id: cif_fix_values 1715 2011-07-08 13:25:40Z adriana 

The following automatic conversions were performed:

'_refine_ls_weighting_scheme' value 'calc w =
1/[\s^2^(Fo^2^)+(0.0322P)^2^] where P = (Fo^2^+2Fc^2^)/3' was changed
to 'calc'. New tag '_refine_ls_weighting_details' was created. The
value of the new tag was set to 'w = 1/[\s^2^(Fo^2^)+(0.0322P)^2^]
where P = (Fo^2^+2Fc^2^)/3'.

Automatic conversion script
Id: cif_fix_values 3143 2015-03-26 13:38:13Z robertas 
;
_cod_original_sg_symbol_H-M 'P 42/n'
_cod_database_code 2007817

loop_
_symmetry_equiv_pos_as_xyz
'x, y, z'
'-x+1/2, -y+1/2, z'
'-y, x+1/2, z+1/2'
'y+1/2, -x, z+1/2'
'-x, -y, -z'
'x-1/2, y-1/2, -z'
'y, -x-1/2, -z-1/2'
'-y-1/2, x, -z-1/2'

loop_
_atom_site_aniso_label
_atom_site_aniso_U_11
_atom_site_aniso_U_22
_atom_site_aniso_U_33
_atom_site_aniso_U_12
_atom_site_aniso_U_13
_atom_site_aniso_U_23
Ti 0.0259(2) 0.0281(2) 0.0292(2) 0.0000(2) -0.0032(2) -0.0027(2)
Cl 0.0482(4) 0.0735(5) 0.0370(3) -0.0093(3) 0.0070(3) 0.0031(3)
O 0.0356(9) 0.0400(9) 0.0502(10) 0.0086(7) -0.0071(8) 0.0002(8)
C1 0.0378(12) 0.0367(12) 0.0487(14) 0.0017(10) -0.0190(11) -0.0028(12)
C2 0.067(2) 0.0359(13) 0.072(2) -0.0025(13) -0.041(2) -0.0084(13)
C3 0.083(2) 0.065(2) 0.047(2) 0.036(2) -0.027(2) -0.030(2)
C4 0.058(2) 0.078(2) 0.0289(11) 0.021(2) 0.0001(13) -0.0054(13)
C5 0.0463(14) 0.0471(14) 0.0329(12) 0.0074(12) -0.0065(10) 0.0002(11)
C6 0.057(2) 0.0438(15) 0.056(2) 0.0075(13) -0.0057(13) 0.0129(13)
C7 0.057(2) 0.048(2) 0.079(2) 0.0198(14) -0.021(2) -0.015(2)
C8 0.054(2) 0.078(2) 0.064(2) 0.031(2) 0.002(2) -0.008(2)
C9 0.0355(13) 0.057(2) 0.080(2) 0.0030(13) -0.0121(15) 0.006(2)
C10 0.071(2) 0.056(2) 0.063(2) 0.020(2) -0.033(2) -0.0045(15)

loop_
_atom_site_label
_atom_site_fract_x
_atom_site_fract_y
_atom_site_fract_z
_atom_site_U_iso_or_equiv
_atom_site_thermal_displace_type
_atom_site_calc_flag
_atom_site_refinement_flags
_atom_site_occupancy
_atom_site_disorder_group
_atom_site_type_symbol
Ti 0.10017(2) 0.21945(2) 0.21699(4) 0.02774(10) Uani d . 1 . Ti
Cl 0.02719(4) 0.20816(5) 0.47440(8) 0.0529(2) Uani d . 1 . Cl
O 0.18206(10) 0.14835(11) 0.2614(2) 0.0419(4) Uani d . 1 . O
C1 -0.02751(15) 0.2223(2) 0.0376(3) 0.0411(6) Uani d . 1 . C
C2 0.0060(2) 0.1425(2) 0.0401(4) 0.0584(9) Uani d . 1 . C
H2 -0.0185(2) 0.0959(2) 0.0872(4) 0.070 Uiso calc R 1 . H
C3 0.0829(2) 0.1467(2) -0.0416(4) 0.0650(10) Uani d . 1 . C
H3 0.1182(2) 0.1028(2) -0.0597(4) 0.078 Uiso calc R 1 . H
C4 0.0981(2) 0.2287(2) -0.0920(3) 0.0548(7) Uani d . 1 . C
H4 0.1450(2) 0.2488(2) -0.1471(3) 0.066 Uiso calc R 1 . H
C5 0.0287(2) 0.2740(2) -0.0430(3) 0.0421(6) Uani d . 1 . C
C6 -0.0129(2) 0.3558(2) -0.0683(4) 0.0521(7) Uani d . 1 . C
H6 0.0116(2) 0.3922(2) -0.1577(4) 0.063 Uiso calc R 1 . H
C7 -0.0301(2) 0.3941(2) 0.1139(4) 0.0617(9) Uani d . 1 . C
H7A 0.0193(2) 0.3962(2) 0.1856(4) 0.074 Uiso calc R 1 . H
H7B -0.0516(2) 0.4492(2) 0.1010(4) 0.074 Uiso calc R 1 . H
C8 -0.0932(2) 0.3378(2) 0.1974(4) 0.0653(9) Uani d . 1 . C
H8A -0.1439(2) 0.3669(2) 0.2205(4) 0.078 Uiso calc R 1 . H
H8B -0.0731(2) 0.3150(2) 0.3085(4) 0.078 Uiso calc R 1 . H
C9 -0.1061(2) 0.2704(2) 0.0580(4) 0.0577(8) Uani d . 1 . C
H9 -0.1562(2) 0.2378(2) 0.0712(4) 0.069 Uiso calc R 1 . H
C10 -0.1001(2) 0.3223(2) -0.1128(4) 0.0633(8) Uani d . 1 . C
H10A -0.1413(2) 0.3650(2) -0.1185(4) 0.076 Uiso calc R 1 . H
H10B -0.1013(2) 0.2895(2) -0.2207(4) 0.076 Uiso calc R 1 . H

loop_
_atom_type_symbol
_atom_type_description
_atom_type_scat_dispersion_real
_atom_type_scat_dispersion_imag
_atom_type_scat_source
Ti Ti 0.2776 0.4457 'International Tables Vol C Tables 4.2.6.8 and 6.1.1.4'
Cl Cl 0.1484 0.1585 'International Tables Vol C Tables 4.2.6.8 and 6.1.1.4'
O O 0.0106 0.0060 'International Tables Vol C Tables 4.2.6.8 and 6.1.1.4'
C C 0.0033 0.0016 'International Tables Vol C Tables 4.2.6.8 and 6.1.1.4'
H H 0.0000 0.0000 'International Tables Vol C Tables 4.2.6.8 and 6.1.1.4'

loop_
_geom_angle_atom_site_label_1
_geom_angle_atom_site_label_2
_geom_angle_atom_site_label_3
_geom_angle_site_symmetry_1
_geom_angle
_geom_angle_publ_flag
O Ti O 7_566 103.60(11) yes
O Ti Cl 7_566 103.02(6) yes
O Ti Cl . 100.35(7) yes
O Ti C3 7_566 126.43(12) no
O Ti C3 . 85.05(10) no
Cl Ti C3 . 127.67(11) no
O Ti C4 7_566 92.16(11) no
O Ti C4 . 103.75(9) no
Cl Ti C4 . 147.53(9) no
C3 Ti C4 . 35.69(12) no
O Ti C2 7_566 143.37(9) no
O Ti C2 . 103.97(9) no
Cl Ti C2 . 95.24(9) no
C3 Ti C2 . 34.70(12) no
C4 Ti C2 . 58.03(12) no
O Ti C5 7_566 87.39(9) no
O Ti C5 . 137.54(8) no
Cl Ti C5 . 117.16(7) no
C3 Ti C5 . 56.94(10) no
C4 Ti C5 . 34.11(8) no
C2 Ti C5 . 55.98(10) no
O Ti C1 7_566 113.53(8) no
O Ti C1 . 137.39(8) no
Cl Ti C1 . 91.22(7) no
C3 Ti C1 . 56.49(10) no
C4 Ti C1 . 56.32(10) no
C2 Ti C1 . 33.71(9) no
C5 Ti C1 . 32.68(9) no
Ti O Ti 8_656 164.25(12) yes
C5 C1 C2 . 108.1(2) no
C5 C1 C9 . 106.9(2) no
C2 C1 C9 . 143.7(3) no
C5 C1 Ti . 72.02(13) no
C2 C1 Ti . 69.51(13) no
C9 C1 Ti . 131.9(2) no
C3 C2 C1 . 107.3(3) no
C3 C2 Ti . 68.9(2) no
C1 C2 Ti . 76.79(14) no
C3 C2 H2 . 126.4(2) no
C1 C2 H2 . 126.4(2) no
Ti C2 H2 . 119.79(8) no
C2 C3 C4 . 108.7(3) no
C2 C3 Ti . 76.4(2) no
C4 C3 Ti . 73.36(15) no
C2 C3 H3 . 125.6(2) no
C4 C3 H3 . 125.6(2) no
Ti C3 H3 . 116.54(8) no
C5 C4 C3 . 106.7(3) no
C5 C4 Ti . 77.57(14) no
C3 C4 Ti . 70.95(15) no
C5 C4 H4 . 126.6(2) no
C3 C4 H4 . 126.6(2) no
Ti C4 H4 . 117.00(9) no
C1 C5 C4 . 109.2(3) no
C1 C5 C6 . 107.2(2) no
C4 C5 C6 . 142.8(3) no
C1 C5 Ti . 75.30(13) no
C4 C5 Ti . 68.32(14) no
C6 C5 Ti . 129.7(2) no
C5 C6 C7 . 109.4(2) no
C5 C6 C10 . 97.3(2) no
C7 C6 C10 . 99.6(2) no
C5 C6 H6 . 116.0(2) no
C7 C6 H6 . 116.0(2) no
C10 C6 H6 . 116.0(2) no
C8 C7 C6 . 104.2(2) no
C8 C7 H7A . 110.9(2) no
C6 C7 H7A . 110.91(15) no
C8 C7 H7B . 110.9(2) no
C6 C7 H7B . 110.91(15) no
H7A C7 H7B . 108.9 no
C7 C8 C9 . 104.3(2) no
C7 C8 H8A . 110.9(2) no
C9 C8 H8A . 110.9(2) no
C7 C8 H8B . 110.9(2) no
C9 C8 H8B . 110.9(2) no
H8A C8 H8B . 108.9 no
C1 C9 C8 . 109.0(2) no
C1 C9 C10 . 98.5(2) no
C8 C9 C10 . 99.4(2) no
C1 C9 H9 . 115.9(2) no
C8 C9 H9 . 115.9(2) no
C10 C9 H9 . 115.9(2) no
C9 C10 C6 . 94.2(2) no
C9 C10 H10A . 112.9(2) no
C6 C10 H10A . 112.88(15) no
C9 C10 H10B . 112.9(2) no
C6 C10 H10B . 112.9(2) no
H10A C10 H10B . 110.3 no

loop_
_geom_bond_atom_site_label_1
_geom_bond_atom_site_label_2
_geom_bond_site_symmetry_2
_geom_bond_distance
_geom_bond_publ_flag
Ti O 7_566 1.798(2) yes
Ti O . 1.802(2) yes
Ti Cl . 2.2758(7) yes
Ti C1 . 2.482(2) yes
Ti C2 . 2.388(3) yes
Ti C3 . 2.291(3) yes
Ti C4 . 2.322(2) yes
Ti C5 . 2.441(2) yes
O Ti 8_656 1.798(2) no
C1 C5 . 1.385(4) no
C1 C2 . 1.415(4) no
C1 C9 . 1.512(4) no
C2 C3 . 1.398(5) no
C2 H2 . 0.93 no
C3 C4 . 1.414(5) no
C3 H3 . 0.93 no
C4 C5 . 1.401(3) no
C4 H4 . 0.93 no
C5 C6 . 1.511(4) no
C6 C7 . 1.528(4) no
C6 C10 . 1.562(4) no
C6 H6 . 0.98 no
C7 C8 . 1.517(4) no
C7 H7A . 0.97 no
C7 H7B . 0.97 no
C8 C9 . 1.533(4) no
C8 H8A . 0.97 no
C8 H8B . 0.97 no
C9 C10 . 1.539(4) no
C9 H9 . 0.98 no
C10 H10A . 0.97 no
C10 H10B . 0.97 no
